data_4334472
loop_
_publ_author_name
'Johanna Heine'
'Silke Santner'
'Stefanie Dehnen'

_publ_section_title
;
 Synthesis of Complex Polymeric Telluridoindates from KInTe2
;
_journal_name_full 'Inorganic Chemistry'
_journal_page_first 4424
_journal_page_last 4430
_journal_paper_doi 10.1021/ic302613g
_journal_volume 52
_journal_year 2013
_chemical_formula_sum 'C19 H40 In K N3 O6 Te3'
_chemical_formula_weight 943.26
_chemical_name_systematic
;
 ?
;
_space_group_IT_number 14
_symmetry_cell_setting monoclinic
_symmetry_space_group_name_Hall '-P 2ybc'
_symmetry_space_group_name_H-M 'P 1 21/c 1'
_atom_sites_solution_hydrogens geom
_atom_sites_solution_primary direct
_atom_sites_solution_secondary difmap
_audit_creation_method SHELXL-97
_cell_angle_alpha 90.00
_cell_angle_beta 101.68(3)
_cell_angle_gamma 90.00
_cell_formula_units_Z 4
_cell_length_a 15.254(3)
_cell_length_b 26.260(5)
_cell_length_c 8.0687(16)
_cell_measurement_reflns_used 6452
_cell_measurement_temperature 100(2)
_cell_measurement_theta_max 27.06
_cell_measurement_theta_min 4.64
_cell_volume 3165.2(11)
_computing_structure_refinement 'SHELXL-97 (Sheldrick, 2008)'
_diffrn_ambient_temperature 100(2)
_diffrn_measured_fraction_theta_full 0.976
_diffrn_measured_fraction_theta_max 0.976
_diffrn_measurement_device_type 'Stoe IPDS 2'
_diffrn_measurement_method \w-scan
_diffrn_radiation_monochromator graphite
_diffrn_radiation_source 'fine-focus sealed tube'
_diffrn_radiation_type MoK\a
_diffrn_radiation_wavelength 0.71073
_diffrn_reflns_av_R_equivalents 0.2268
_diffrn_reflns_av_sigmaI/netI 0.2307
_diffrn_reflns_limit_h_max 19
_diffrn_reflns_limit_h_min -19
_diffrn_reflns_limit_k_max 33
_diffrn_reflns_limit_k_min -33
_diffrn_reflns_limit_l_max 9
_diffrn_reflns_limit_l_min -10
_diffrn_reflns_number 19559
_diffrn_reflns_theta_full 26.74
_diffrn_reflns_theta_max 26.74
_diffrn_reflns_theta_min 4.64
_exptl_absorpt_coefficient_mu 3.621
_exptl_absorpt_correction_T_max 0.9208
_exptl_absorpt_correction_T_min 0.6347
_exptl_absorpt_correction_type numerical
_exptl_absorpt_process_details '(<i>X-AREA</i>; Stoe & Cie, 2011)'
_exptl_crystal_colour yellow
_exptl_crystal_density_diffrn 1.979
_exptl_crystal_description needle
_exptl_crystal_F_000 1788
_exptl_crystal_size_max 0.18
_exptl_crystal_size_mid 0.056
_exptl_crystal_size_min 0.013
_refine_diff_density_max 1.918
_refine_diff_density_min -1.427
_refine_diff_density_rms 0.251
_refine_ls_extinction_method none
_refine_ls_goodness_of_fit_ref 1.001
_refine_ls_hydrogen_treatment constr
_refine_ls_matrix_type full
_refine_ls_number_parameters 306
_refine_ls_number_reflns 6572
_refine_ls_number_restraints 0
_refine_ls_restrained_S_all 1.001
_refine_ls_R_factor_all 0.2012
_refine_ls_R_factor_gt 0.0949
_refine_ls_shift/su_max 0.000
_refine_ls_shift/su_mean 0.000
_refine_ls_structure_factor_coef Fsqd
_refine_ls_weighting_details 'calc w=1/[\s^2^(Fo^2^)+(0.0607P)^2^+0.0000P] where P=(Fo^2^+2Fc^2^)/3'
_refine_ls_weighting_scheme calc
_refine_ls_wR_factor_gt 0.1847
_refine_ls_wR_factor_ref 0.2240
_reflns_number_gt 2948
_reflns_number_total 6572
_reflns_threshold_expression >2\s(I)
_cod_data_source_file ic302613g_si_002.cif
_cod_data_source_block compound2
_cod_original_cell_volume 3165.3(11)
_cod_original_sg_symbol_H-M 'P 21/c'
_cod_database_code 4334472

loop_
_symmetry_equiv_pos_as_xyz
'x, y, z'
'-x, y+1/2, -z+1/2'
'-x, -y, -z'
'x, -y-1/2, z-1/2'

loop_
_atom_site_label
_atom_site_type_symbol
_atom_site_fract_x
_atom_site_fract_y
_atom_site_fract_z
_atom_site_U_iso_or_equiv
_atom_site_adp_type
_atom_site_occupancy
_atom_site_symmetry_multiplicity
_atom_site_calc_flag
_atom_site_refinement_flags
Te1 Te 0.06343(9) 0.71012(6) 0.39574(15) 0.0457(4) Uani 1 1 d .
Te2 Te 0.31416(8) 0.79496(6) 0.65904(16) 0.0478(4) Uani 1 1 d .
Te3 Te 0.22755(9) 0.65062(5) 0.88708(16) 0.0435(4) Uani 1 1 d .
In1 In 0.16523(9) 0.73854(6) 0.70253(15) 0.0367(3) Uani 1 1 d .
K1 K 0.6934(3) 0.61727(17) 0.7493(4) 0.0347(9) Uani 1 1 d .
N1 N 0.8932(9) 0.6212(6) 0.8434(15) 0.034(4) Uani 1 1 d .
N2 N 0.4922(9) 0.6142(7) 0.6577(18) 0.044(4) Uani 1 1 d .
O1 O 0.5906(8) 0.7021(5) 0.8293(14) 0.036(3) Uani 1 1 d .
O2 O 0.7908(8) 0.6270(6) 0.4886(14) 0.041(3) Uani 1 1 d .
O3 O 0.7873(8) 0.5347(5) 0.9109(14) 0.037(3) Uani 1 1 d .
O4 O 0.5983(9) 0.5359(5) 0.8804(17) 0.046(3) Uani 1 1 d .
O5 O 0.6037(8) 0.6010(6) 0.4014(15) 0.045(3) Uani 1 1 d .
O6 O 0.7772(8) 0.6952(5) 0.9726(15) 0.041(3) Uani 1 1 d .
C1 C 0.4547(13) 0.6644(9) 0.672(2) 0.046(5) Uani 1 1 d .
H1A H 0.3915 0.6610 0.6731 0.055 Uiso 1 1 calc R
H1B H 0.4602 0.6844 0.5738 0.055 Uiso 1 1 calc R
C2 C 0.5016(11) 0.6933(9) 0.835(3) 0.046(5) Uani 1 1 d .
H2A H 0.4715 0.7255 0.8434 0.056 Uiso 1 1 calc R
H2B H 0.4981 0.6732 0.9346 0.056 Uiso 1 1 calc R
C4 C 0.6351(12) 0.7326(8) 0.970(2) 0.041(5) Uani 1 1 d .
H4A H 0.6347 0.7148 1.0755 0.050 Uiso 1 1 calc R
H4B H 0.6033 0.7645 0.9723 0.050 Uiso 1 1 calc R
C5 C 0.7501(13) 0.6029(10) 0.331(2) 0.048(5) Uani 1 1 d .
H5A H 0.7551 0.5662 0.3427 0.058 Uiso 1 1 calc R
H5B H 0.7804 0.6135 0.2424 0.058 Uiso 1 1 calc R
C6 C 0.7287(12) 0.7431(7) 0.956(2) 0.039(4) Uani 1 1 d .
H6A H 0.7298 0.7584 0.8470 0.046 Uiso 1 1 calc R
H6B H 0.7564 0.7665 1.0441 0.046 Uiso 1 1 calc R
C7 C 0.8857(10) 0.6142(9) 0.530(2) 0.044(5) Uani 1 1 d .
H7A H 0.9148 0.6259 0.4405 0.053 Uiso 1 1 calc R
H7B H 0.8931 0.5776 0.5402 0.053 Uiso 1 1 calc R
C8 C 0.6490(13) 0.4891(8) 0.891(3) 0.046(5) Uani 1 1 d .
H8A H 0.6558 0.4786 0.7793 0.055 Uiso 1 1 calc R
H8B H 0.6181 0.4623 0.9391 0.055 Uiso 1 1 calc R
C9 C 0.4617(14) 0.5981(8) 0.478(2) 0.042(5) Uani 1 1 d .
H9A H 0.4660 0.5613 0.4727 0.051 Uiso 1 1 calc R
H9B H 0.3991 0.6071 0.4420 0.051 Uiso 1 1 calc R
C10 C 0.9269(13) 0.5693(8) 0.880(2) 0.044(5) Uani 1 1 d .
H10A H 0.9899 0.5711 0.9326 0.052 Uiso 1 1 calc R
H10B H 0.9221 0.5511 0.7738 0.052 Uiso 1 1 calc R
C11 C 0.4592(14) 0.5769(9) 0.771(2) 0.049(5) Uani 1 1 d .
H11A H 0.4644 0.5919 0.8826 0.058 Uiso 1 1 calc R
H11B H 0.3963 0.5700 0.7269 0.058 Uiso 1 1 calc R
C12 C 0.7400(13) 0.4985(8) 1.003(2) 0.043(5) Uani 1 1 d .
H12A H 0.7335 0.5128 1.1105 0.051 Uiso 1 1 calc R
H12B H 0.7732 0.4668 1.0238 0.051 Uiso 1 1 calc R
C13 C 0.8795(11) 0.5396(7) 0.992(2) 0.034(4) Uani 1 1 d .
H13A H 0.9064 0.5062 1.0129 0.040 Uiso 1 1 calc R
H13B H 0.8843 0.5569 1.0995 0.040 Uiso 1 1 calc R
C14 C 0.6528(12) 0.6182(8) 0.287(2) 0.044(5) Uani 1 1 d .
H14A H 0.6489 0.6550 0.2811 0.052 Uiso 1 1 calc R
H14B H 0.6267 0.6048 0.1759 0.052 Uiso 1 1 calc R
C15 C 0.9279(13) 0.6397(8) 0.696(2) 0.042(5) Uani 1 1 d .
H15A H 0.9920 0.6340 0.7166 0.050 Uiso 1 1 calc R
H15B H 0.9177 0.6761 0.6844 0.050 Uiso 1 1 calc R
C16 C 0.9200(15) 0.6569(9) 0.978(3) 0.058(7) Uani 1 1 d .
H16A H 0.9821 0.6657 0.9809 0.070 Uiso 1 1 calc R
H16B H 0.9181 0.6396 1.0834 0.070 Uiso 1 1 calc R
C17 C 0.5127(12) 0.6207(9) 0.358(3) 0.045(5) Uani 1 1 d .
H17A H 0.4853 0.6115 0.2427 0.054 Uiso 1 1 calc R
H17B H 0.5131 0.6576 0.3671 0.054 Uiso 1 1 calc R
C18 C 0.8682(12) 0.7064(9) 0.976(3) 0.050(5) Uani 1 1 d .
H18A H 0.8926 0.7262 1.0765 0.060 Uiso 1 1 calc R
H18B H 0.8735 0.7263 0.8775 0.060 Uiso 1 1 calc R
C19 C 0.5098(12) 0.5283(10) 0.786(3) 0.050(6) Uani 1 1 d .
H19A H 0.4796 0.5031 0.8425 0.060 Uiso 1 1 calc R
H19B H 0.5122 0.5156 0.6744 0.060 Uiso 1 1 calc R
C20 C 0.1997(18) 0.9618(11) 0.996(3) 0.017(6) Uiso 0.50 1 d P
H20A H 0.2448 0.9632 1.1001 0.020 Uiso 0.50 1 calc PR
H20B H 0.2073 0.9918 0.9306 0.020 Uiso 0.50 1 calc PR
C21 C 0.106(2) 0.9644(15) 1.043(4) 0.034(8) Uiso 0.50 1 d P
H21A H 0.0935 0.9976 1.0843 0.041 Uiso 0.50 1 calc PR
H21B H 0.0980 0.9382 1.1230 0.041 Uiso 0.50 1 calc PR
N3 N 0.046(2) 0.9522(16) 0.838(5) 0.063(11) Uani 0.50 1 d P
N4 N 0.218(2) 0.9132(12) 0.894(4) 0.045(9) Uani 0.50 1 d P

loop_
_atom_site_aniso_label
_atom_site_aniso_U_11
_atom_site_aniso_U_22
_atom_site_aniso_U_33
_atom_site_aniso_U_23
_atom_site_aniso_U_13
_atom_site_aniso_U_12
Te1 0.0438(7) 0.0678(10) 0.0231(6) -0.0004(6) 0.0010(5) -0.0139(7)
Te2 0.0353(7) 0.0640(10) 0.0381(7) 0.0007(6) -0.0064(5) -0.0053(7)
Te3 0.0486(8) 0.0471(8) 0.0323(6) 0.0007(6) 0.0024(5) 0.0051(6)
In1 0.0358(7) 0.0507(8) 0.0214(6) 0.0015(6) 0.0007(5) 0.0020(6)
K1 0.0353(19) 0.048(3) 0.0195(17) 0.0000(16) 0.0022(14) -0.0014(19)
N1 0.035(8) 0.057(11) 0.008(6) 0.000(6) -0.002(5) -0.001(7)
N2 0.026(8) 0.072(13) 0.029(8) 0.006(8) -0.006(6) -0.003(8)
O1 0.038(7) 0.045(8) 0.026(6) -0.008(5) 0.005(5) 0.008(6)
O2 0.035(7) 0.068(10) 0.019(6) 0.005(6) -0.002(5) -0.007(6)
O3 0.031(6) 0.056(9) 0.021(5) 0.010(6) 0.000(5) 0.002(6)
O4 0.039(7) 0.045(9) 0.047(8) 0.003(6) -0.010(6) -0.001(6)
O5 0.038(7) 0.069(10) 0.026(6) -0.003(6) 0.000(5) 0.009(7)
O6 0.040(7) 0.043(8) 0.034(7) 0.000(6) -0.005(5) -0.003(6)
C1 0.039(11) 0.062(15) 0.037(10) 0.009(9) 0.011(8) 0.010(10)
C2 0.014(8) 0.070(15) 0.050(11) 0.020(10) -0.006(7) 0.002(9)
C4 0.043(10) 0.051(12) 0.029(9) -0.028(9) 0.003(7) 0.008(9)
C5 0.042(11) 0.071(16) 0.031(10) -0.001(10) 0.004(8) 0.005(10)
C6 0.038(10) 0.041(11) 0.033(9) -0.004(8) -0.004(7) 0.009(9)
C7 0.014(8) 0.077(15) 0.044(10) 0.019(10) 0.014(7) 0.001(9)
C8 0.049(12) 0.046(13) 0.048(12) 0.002(10) 0.024(9) -0.008(10)
C9 0.055(12) 0.046(12) 0.027(9) -0.004(8) 0.009(8) -0.015(10)
C10 0.046(11) 0.058(14) 0.022(8) -0.008(8) -0.005(7) -0.005(10)
C11 0.045(11) 0.060(15) 0.035(10) 0.013(9) -0.006(8) -0.012(10)
C12 0.041(10) 0.056(13) 0.028(9) -0.001(8) -0.001(8) -0.027(10)
C13 0.023(8) 0.028(10) 0.049(11) -0.012(8) 0.007(7) -0.002(7)
C14 0.037(10) 0.049(13) 0.036(10) 0.002(9) -0.013(8) -0.006(9)
C15 0.036(10) 0.049(13) 0.042(10) 0.004(9) 0.011(8) -0.004(9)
C16 0.056(13) 0.069(16) 0.036(11) -0.017(10) -0.020(9) -0.030(12)
C17 0.033(10) 0.057(14) 0.042(10) -0.011(10) 0.003(8) -0.002(9)
C18 0.032(10) 0.058(14) 0.052(12) 0.004(11) -0.012(8) 0.006(10)
C19 0.027(10) 0.080(17) 0.044(11) -0.008(11) 0.006(8) -0.017(10)
N3 0.05(2) 0.07(3) 0.08(3) 0.00(2) 0.024(19) -0.024(19)
N4 0.07(2) 0.031(17) 0.031(16) 0.015(13) 0.005(15) -0.024(16)

loop_
_atom_type_symbol
_atom_type_description
_atom_type_scat_dispersion_real
_atom_type_scat_dispersion_imag
_atom_type_scat_source
C C 0.0033 0.0016 'International Tables Vol C Tables 4.2.6.8 and 6.1.1.4'
N N 0.0061 0.0033 'International Tables Vol C Tables 4.2.6.8 and 6.1.1.4'
O O 0.0106 0.0060 'International Tables Vol C Tables 4.2.6.8 and 6.1.1.4'
K K 0.2009 0.2494 'International Tables Vol C Tables 4.2.6.8 and 6.1.1.4'
In In -0.7276 1.3100 'International Tables Vol C Tables 4.2.6.8 and 6.1.1.4'
Te Te -0.5308 1.6751 'International Tables Vol C Tables 4.2.6.8 and 6.1.1.4'
H H 0.0000 0.0000 'International Tables Vol C Tables 4.2.6.8 and 6.1.1.4'

loop_
_geom_angle_atom_site_label_1
_geom_angle_atom_site_label_2
_geom_angle_atom_site_label_3
_geom_angle
_geom_angle_site_symmetry_1
_geom_angle_site_symmetry_3
In1 Te1 In1 95.51(5) . 4_575
Te3 Te2 In1 96.04(6) 4_575 .
Te2 Te3 In1 93.02(6) 4_576 .
Te1 In1 Te1 111.17(7) . 4_576
Te1 In1 Te2 110.91(6) . .
Te1 In1 Te2 112.10(7) 4_576 .
Te1 In1 Te3 108.89(7) . .
Te1 In1 Te3 105.70(6) 4_576 .
Te2 In1 Te3 107.83(6) . .
O3 K1 O2 97.0(4) . .
O3 K1 O6 98.1(4) . .
O2 K1 O6 99.8(4) . .
O3 K1 O1 138.9(4) . .
O2 K1 O1 119.4(4) . .
O6 K1 O1 59.8(4) . .
O3 K1 O5 116.0(4) . .
O2 K1 O5 60.5(4) . .
O6 K1 O5 141.4(4) . .
O1 K1 O5 99.2(4) . .
O3 K1 O4 60.1(4) . .
O2 K1 O4 135.7(4) . .
O6 K1 O4 119.5(4) . .
O1 K1 O4 98.8(4) . .
O5 K1 O4 94.1(4) . .
O3 K1 N1 60.3(4) . .
O2 K1 N1 61.5(3) . .
O6 K1 N1 60.8(4) . .
O1 K1 N1 119.4(4) . .
O5 K1 N1 120.6(4) . .
O4 K1 N1 119.5(4) . .
O3 K1 N2 119.9(4) . .
O2 K1 N2 119.0(4) . .
O6 K1 N2 118.6(5) . .
O1 K1 N2 60.0(4) . .
O5 K1 N2 60.0(4) . .
O4 K1 N2 60.6(4) . .
N1 K1 N2 179.4(5) . .
C16 N1 C10 115.0(14) . .
C16 N1 C15 107.6(16) . .
C10 N1 C15 107.4(15) . .
C16 N1 K1 109.6(13) . .
C10 N1 K1 108.5(11) . .
C15 N1 K1 108.6(9) . .
C1 N2 C9 106.6(14) . .
C1 N2 C11 111.0(17) . .
C9 N2 C11 109.3(15) . .
C1 N2 K1 110.8(12) . .
C9 N2 K1 110.4(12) . .
C11 N2 K1 108.7(10) . .
C2 O1 C4 111.8(15) . .
C2 O1 K1 117.5(12) . .
C4 O1 K1 114.7(10) . .
C5 O2 C7 109.4(15) . .
C5 O2 K1 114.8(11) . .
C7 O2 K1 117.2(9) . .
C13 O3 C12 111.2(12) . .
C13 O3 K1 120.7(10) . .
C12 O3 K1 118.7(11) . .
C19 O4 C8 110.6(16) . .
C19 O4 K1 113.5(12) . .
C8 O4 K1 110.3(11) . .
C14 O5 C17 110.1(14) . .
C14 O5 K1 112.8(10) . .
C17 O5 K1 114.9(10) . .
C18 O6 C6 107.6(15) . .
C18 O6 K1 118.3(12) . .
C6 O6 K1 114.1(9) . .
N2 C1 C2 112.9(15) . .
O1 C2 C1 109.6(17) . .
O1 C4 C6 110.3(15) . .
O2 C5 C14 108.7(17) . .
O6 C6 C4 108.3(16) . .
O2 C7 C15 109.0(16) . .
O4 C8 C12 108.3(17) . .
C17 C9 N2 114.8(16) . .
N1 C10 C13 114.6(17) . .
C19 C11 N2 112.3(19) . .
O3 C12 C8 106.7(14) . .
O3 C13 C10 108.9(14) . .
O5 C14 C5 113.4(16) . .
N1 C15 C7 114.1(15) . .
N1 C16 C18 119.0(16) . .
O5 C17 C9 107.4(17) . .
O6 C18 C16 109.3(18) . .
O4 C19 C11 110.2(18) . .
C21 C20 N4 116(3) . .
C20 C21 N3 96(2) . .

loop_
_geom_bond_atom_site_label_1
_geom_bond_atom_site_label_2
_geom_bond_distance
_geom_bond_site_symmetry_2
Te1 In1 2.7460(18) .
Te1 In1 2.764(2) 4_575
Te2 Te3 2.7257(19) 4_575
Te2 In1 2.793(2) .
Te3 Te2 2.7257(19) 4_576
Te3 In1 2.807(2) .
In1 Te1 2.764(2) 4_576
K1 O3 2.774(13) .
K1 O2 2.822(13) .
K1 O6 2.853(13) .
K1 O1 2.871(13) .
K1 O5 2.895(12) .
K1 O4 2.899(15) .
K1 N1 2.990(14) .
K1 N2 3.009(14) .
N1 C16 1.43(2) .
N1 C10 1.46(3) .
N1 C15 1.48(2) .
N2 C1 1.45(3) .
N2 C9 1.49(2) .
N2 C11 1.49(3) .
O1 C2 1.39(2) .
O1 C4 1.445(19) .
O2 C5 1.44(2) .
O2 C7 1.46(2) .
O3 C13 1.432(19) .
O3 C12 1.48(2) .
O4 C19 1.42(2) .
O4 C8 1.45(3) .
O5 C14 1.38(2) .
O5 C17 1.46(2) .
O6 C18 1.41(2) .
O6 C6 1.45(2) .
C1 C2 1.56(3) .
C4 C6 1.48(3) .
C5 C14 1.51(3) .
C7 C15 1.52(3) .
C8 C12 1.51(3) .
C9 C17 1.49(3) .
C10 C13 1.49(3) .
C11 C19 1.48(3) .
C16 C18 1.52(3) .
C20 C21 1.54(5) .
C20 N4 1.58(5) .
C21 N3 1.75(5) .
